data_7713630
loop_
_publ_author_name
'Lin, Chuhao'
'Jin, Yujie'
'Sun, Jizeng'
'Ye, Zehua'
'Chen, Tao'
'Liu, Jiyong'
'Duttwyler, Simon'

_publ_section_title
;
 Regioselective B2--6 penta-iodination of the [CB11H12]-- monocarborane
 cluster by palladium catalysis
;
_journal_name_full 'Dalton Transactions'
_journal_paper_doi 10.1039/D3DT02275G
_journal_year 2023
_chemical_formula_moiety 'C H7 B11 I5, C8 H20 N'
_chemical_formula_sum 'C9 H27 B11 I5 N'
_chemical_formula_weight 902.72
_space_group_crystal_system monoclinic
_space_group_IT_number 14
_space_group_name_Hall '-P 2ybc'
_space_group_name_H-M_alt 'P 1 21/c 1'
_atom_sites_solution_hydrogens geom
_atom_sites_solution_primary dual
_audit_creation_date 2022-05-06
_audit_creation_method
;
Olex2 1.2
(compiled 2018.05.29 svn.r3508 for OlexSys, GUI svn.r5506)
;
_audit_update_record
;
2023-03-09 deposited with the CCDC.	2023-07-26 downloaded from the CCDC.
;
_cell_angle_alpha 90
_cell_angle_beta 92.2140(10)
_cell_angle_gamma 90
_cell_formula_units_Z 4
_cell_length_a 9.3682(3)
_cell_length_b 11.1316(3)
_cell_length_c 25.1118(9)
_cell_measurement_reflns_used 9297
_cell_measurement_temperature 170(2)
_cell_measurement_theta_max 27.10
_cell_measurement_theta_min 2.66
_cell_volume 2616.78(14)
_computing_cell_refinement 'SAINT V8.40B (Bruker Nano, Inc., 2019)'
_computing_data_collection 'Bruker Instrument Service vV6.2.14'
_computing_data_reduction 'SAINT V8.40B (Bruker Nano, Inc., 2019)'
_computing_molecular_graphics 'Olex2 (Dolomanov et al., 2009)'
_computing_publication_material 'Olex2 (Dolomanov et al., 2009)'
_computing_structure_refinement 'ShelXL (Sheldrick, 2015)'
_computing_structure_solution 'ShelXT (Sheldrick, 2015)'
_diffrn_ambient_temperature 170.0
_diffrn_measured_fraction_theta_full 1.000
_diffrn_measured_fraction_theta_max 0.999
_diffrn_measurement_device_type 'zju Bruker D8 Venture'
_diffrn_measurement_method '\f and \w scans'
_diffrn_radiation_type MoK\a
_diffrn_radiation_wavelength 0.71073
_diffrn_reflns_av_R_equivalents 0.0416
_diffrn_reflns_av_unetI/netI 0.0291
_diffrn_reflns_Laue_measured_fraction_full 1.000
_diffrn_reflns_Laue_measured_fraction_max 0.999
_diffrn_reflns_limit_h_max 12
_diffrn_reflns_limit_h_min -12
_diffrn_reflns_limit_k_max 14
_diffrn_reflns_limit_k_min -14
_diffrn_reflns_limit_l_max 32
_diffrn_reflns_limit_l_min -31
_diffrn_reflns_number 44046
_diffrn_reflns_point_group_measured_fraction_full 1.000
_diffrn_reflns_point_group_measured_fraction_max 0.999
_diffrn_reflns_theta_full 25.242
_diffrn_reflns_theta_max 27.116
_diffrn_reflns_theta_min 2.176
_diffrn_standards_number 0
_exptl_absorpt_coefficient_mu 5.941
_exptl_absorpt_correction_T_max 0.7455
_exptl_absorpt_correction_T_min 0.3007
_exptl_absorpt_correction_type multi-scan
_exptl_absorpt_process_details
;
SADABS-2016/2 (Bruker,2016/2) was used for absorption correction.
wR2(int) was 0.1221 before and 0.0616 after correction.
The Ratio of minimum to maximum transmission is 0.4034.
The \l/2 correction factor is Not present.
;
_exptl_crystal_colour colourless
_exptl_crystal_colour_primary colourless
_exptl_crystal_density_diffrn 2.291
_exptl_crystal_description block
_exptl_crystal_F_000 1632
_exptl_crystal_size_max 0.4
_exptl_crystal_size_mid 0.23
_exptl_crystal_size_min 0.1
_refine_diff_density_max 1.566
_refine_diff_density_min -1.642
_refine_diff_density_rms 0.161
_refine_ls_extinction_method none
_refine_ls_goodness_of_fit_ref 1.110
_refine_ls_hydrogen_treatment constr
_refine_ls_matrix_type full
_refine_ls_number_parameters 239
_refine_ls_number_reflns 5771
_refine_ls_number_restraints 0
_refine_ls_restrained_S_all 1.110
_refine_ls_R_factor_all 0.0311
_refine_ls_R_factor_gt 0.0289
_refine_ls_shift/su_max 0.001
_refine_ls_shift/su_mean 0.000
_refine_ls_structure_factor_coef Fsqd
_refine_ls_weighting_details 'w=1/[\s^2^(Fo^2^)+(0.0168P)^2^+9.1335P] where P=(Fo^2^+2Fc^2^)/3'
_refine_ls_weighting_scheme calc
_refine_ls_wR_factor_gt 0.0640
_refine_ls_wR_factor_ref 0.0649
_reflns_Friedel_coverage 0.000
_reflns_number_gt 5446
_reflns_number_total 5771
_reflns_threshold_expression 'I > 2\s(I)'
_cod_data_source_file d3dt02275g2.cif
_cod_data_source_block mo_220505_lch_169_0m
_cod_database_code 7713630
_shelx_shelxl_version_number 2018/3
_shelx_space_group_comment
;
The symmetry employed for this shelxl refinement is uniquely defined
by the following loop, which should always be used as a source of
symmetry information in preference to the above space-group names.
They are only intended as comments.
;
_shelx_estimated_absorpt_t_max 0.588
_shelx_estimated_absorpt_t_min 0.200
_olex2_refinement_description
;
1. Fixed Uiso
 At 1.2 times of:
  All B(H) groups, All C(H) groups, All C(H,H) groups
 At 1.5 times of:
  All C(H,H,H) groups
2.a Secondary CH2 refined with riding coordinates:
 C2(H2A,H2B), C4(H4A,H4B), C6(H6A,H6B), C8(H8A,H8B)
2.b Idealised Me refined as rotating group:
 C3(H3A,H3B,H3C), C5(H5A,H5B,H5C), C7(H7A,H7B,H7C), C9(H9A,H9B,H9C)
2.c Boron cage BH refined with riding coordinates:
 C1(H1), B6(H6), B7(H7), B8(H8), B9(H9), B10(H10), B11(H11)
;
_olex2_submission_special_instructions 'No special instructions were received'

loop_
_space_group_symop_operation_xyz
'x, y, z'
'-x, y+1/2, -z+1/2'
'-x, -y, -z'
'x, -y-1/2, z-1/2'

loop_
_atom_site_label
_atom_site_type_symbol
_atom_site_fract_x
_atom_site_fract_y
_atom_site_fract_z
_atom_site_U_iso_or_equiv
_atom_site_adp_type
_atom_site_occupancy
_atom_site_site_symmetry_order
_atom_site_calc_flag
_atom_site_refinement_flags_posn
_atom_site_refinement_flags_adp
_atom_site_refinement_flags_occupancy
_atom_site_disorder_assembly
_atom_site_disorder_group
I1 I -0.20689(3) 0.19750(3) 0.45466(2) 0.04081(9) Uani 1 1 d . . . . .
I2 I -0.32625(3) 0.38249(3) 0.32564(2) 0.03515(8) Uani 1 1 d . . . . .
I3 I -0.01056(3) 0.37835(3) 0.22455(2) 0.03385(8) Uani 1 1 d . . . . .
I4 I 0.29827(3) 0.17305(3) 0.28843(2) 0.03108(7) Uani 1 1 d . . . . .
I5 I 0.17571(3) 0.06215(3) 0.43072(2) 0.03601(8) Uani 1 1 d . . . . .
C1 C 0.0000(4) 0.2589(3) 0.34895(15) 0.0214(7) Uani 1 1 d . . . . .
H1 H -0.048480 0.176783 0.329827 0.026 Uiso 1 1 calc R . . . .
B1 B -0.0523(5) 0.2991(4) 0.41142(18) 0.0253(9) Uani 1 1 d . . . . .
B2 B -0.1052(4) 0.3853(4) 0.35453(18) 0.0236(8) Uani 1 1 d . . . . .
B3 B 0.0358(4) 0.3800(4) 0.30912(18) 0.0234(8) Uani 1 1 d . . . . .
B4 B 0.1769(4) 0.2903(4) 0.33815(18) 0.0229(8) Uani 1 1 d . . . . .
B5 B 0.1213(5) 0.2397(4) 0.40124(18) 0.0249(9) Uani 1 1 d . . . . .
B6 B 0.1008(5) 0.3674(4) 0.44261(19) 0.0302(10) Uani 1 1 d . . . . .
H6 H 0.122521 0.363551 0.486746 0.036 Uiso 1 1 calc R . . . .
B7 B -0.0406(5) 0.4571(4) 0.41317(19) 0.0297(10) Uani 1 1 d . . . . .
H7 H -0.112482 0.512424 0.438052 0.036 Uiso 1 1 calc R . . . .
B8 B 0.0146(5) 0.5082(4) 0.34981(19) 0.0284(9) Uani 1 1 d . . . . .
H8 H -0.020128 0.597036 0.332875 0.034 Uiso 1 1 calc R . . . .
B9 B 0.1892(5) 0.4485(4) 0.33964(19) 0.0273(9) Uani 1 1 d . . . . .
H9 H 0.269006 0.498052 0.315873 0.033 Uiso 1 1 calc R . . . .
B10 B 0.2421(5) 0.3616(4) 0.3966(2) 0.0298(9) Uani 1 1 d . . . . .
H10 H 0.356808 0.353900 0.410545 0.036 Uiso 1 1 calc R . . . .
B11 B 0.1418(5) 0.4966(4) 0.4043(2) 0.0324(10) Uani 1 1 d . . . . .
H11 H 0.190635 0.578486 0.423405 0.039 Uiso 1 1 calc R . . . .
N1 N -0.4098(4) 0.7949(3) 0.38871(15) 0.0290(7) Uani 1 1 d . . . . .
C2 C -0.5100(5) 0.7328(4) 0.34870(19) 0.0336(9) Uani 1 1 d . . . . .
H2A H -0.474470 0.746368 0.312571 0.040 Uiso 1 1 calc R . . . .
H2B H -0.506412 0.645272 0.355610 0.040 Uiso 1 1 calc R . . . .
C3 C -0.6644(5) 0.7731(5) 0.3491(3) 0.0487(13) Uani 1 1 d . . . . .
H3A H -0.722812 0.721855 0.325238 0.073 Uiso 1 1 calc GR . . . .
H3B H -0.671600 0.856718 0.337063 0.073 Uiso 1 1 calc GR . . . .
H3C H -0.698696 0.766971 0.385423 0.073 Uiso 1 1 calc GR . . . .
C4 C -0.4155(5) 0.9298(4) 0.3817(2) 0.0465(13) Uani 1 1 d . . . . .
H4A H -0.513305 0.957604 0.388798 0.056 Uiso 1 1 calc R . . . .
H4B H -0.349713 0.967121 0.408687 0.056 Uiso 1 1 calc R . . . .
C5 C -0.3769(6) 0.9742(5) 0.3274(3) 0.0631(18) Uani 1 1 d . . . . .
H5A H -0.440853 0.937745 0.300180 0.095 Uiso 1 1 calc GR . . . .
H5B H -0.277922 0.952026 0.320754 0.095 Uiso 1 1 calc GR . . . .
H5C H -0.386717 1.061844 0.326016 0.095 Uiso 1 1 calc GR . . . .
C6 C -0.2609(4) 0.7473(4) 0.37899(17) 0.0279(8) Uani 1 1 d . . . . .
H6A H -0.260026 0.659803 0.386102 0.033 Uiso 1 1 calc R . . . .
H6B H -0.241487 0.758639 0.340843 0.033 Uiso 1 1 calc R . . . .
C7 C -0.1411(5) 0.8044(4) 0.41185(19) 0.0366(10) Uani 1 1 d . . . . .
H7A H -0.130957 0.888607 0.401281 0.055 Uiso 1 1 calc GR . . . .
H7B H -0.051828 0.761420 0.405962 0.055 Uiso 1 1 calc GR . . . .
H7C H -0.162800 0.800266 0.449678 0.055 Uiso 1 1 calc GR . . . .
C8 C -0.4528(5) 0.7682(5) 0.4454(2) 0.0472(12) Uani 1 1 d . . . . .
H8A H -0.383777 0.808143 0.470458 0.057 Uiso 1 1 calc R . . . .
H8B H -0.547696 0.804514 0.450654 0.057 Uiso 1 1 calc R . . . .
C9 C -0.4599(6) 0.6372(6) 0.4600(2) 0.0545(14) Uani 1 1 d . . . . .
H9A H -0.530371 0.596779 0.436324 0.082 Uiso 1 1 calc GR . . . .
H9B H -0.488099 0.629312 0.496975 0.082 Uiso 1 1 calc GR . . . .
H9C H -0.365931 0.600338 0.456047 0.082 Uiso 1 1 calc GR . . . .

loop_
_atom_site_aniso_label
_atom_site_aniso_U_11
_atom_site_aniso_U_22
_atom_site_aniso_U_33
_atom_site_aniso_U_23
_atom_site_aniso_U_13
_atom_site_aniso_U_12
I1 0.04970(18) 0.03482(15) 0.03945(17) 0.00493(12) 0.02146(14) -0.00307(13)
I2 0.02295(13) 0.03931(16) 0.04338(17) 0.00028(12) 0.00397(11) 0.00324(10)
I3 0.03074(14) 0.04837(17) 0.02233(14) -0.00254(11) -0.00033(10) 0.00666(11)
I4 0.02809(13) 0.03463(14) 0.03091(15) -0.00278(11) 0.00633(10) 0.00743(10)
I5 0.04770(17) 0.02713(14) 0.03320(16) 0.00502(11) 0.00151(12) 0.00903(12)
C1 0.0243(17) 0.0176(16) 0.0224(18) -0.0024(14) 0.0022(14) -0.0003(13)
B1 0.034(2) 0.021(2) 0.021(2) -0.0005(16) 0.0071(17) 0.0008(17)
B2 0.0233(19) 0.023(2) 0.025(2) -0.0042(17) 0.0058(16) 0.0016(16)
B3 0.0231(19) 0.024(2) 0.023(2) -0.0006(16) 0.0024(16) 0.0001(16)
B4 0.0219(19) 0.025(2) 0.022(2) -0.0045(17) 0.0020(15) -0.0002(16)
B5 0.032(2) 0.022(2) 0.021(2) -0.0017(16) -0.0003(17) 0.0019(17)
B6 0.040(2) 0.026(2) 0.024(2) -0.0050(18) -0.0021(19) -0.0005(19)
B7 0.041(3) 0.021(2) 0.027(2) -0.0039(18) 0.0060(19) 0.0011(18)
B8 0.035(2) 0.022(2) 0.028(2) -0.0040(18) 0.0056(18) -0.0004(17)
B9 0.028(2) 0.025(2) 0.029(2) -0.0016(18) 0.0007(17) -0.0037(17)
B10 0.032(2) 0.030(2) 0.028(2) -0.0036(19) -0.0055(18) -0.0045(18)
B11 0.042(3) 0.024(2) 0.031(3) -0.0058(19) -0.002(2) -0.0036(19)
N1 0.0270(16) 0.0275(17) 0.0328(19) -0.0070(14) 0.0053(14) 0.0028(13)
C2 0.035(2) 0.029(2) 0.037(2) -0.0028(18) -0.0038(18) 0.0046(17)
C3 0.032(2) 0.034(2) 0.079(4) -0.003(3) -0.008(2) 0.0023(19)
C4 0.032(2) 0.025(2) 0.083(4) -0.009(2) 0.008(2) 0.0054(18)
C5 0.045(3) 0.039(3) 0.107(5) 0.029(3) 0.017(3) 0.013(2)
C6 0.0278(19) 0.0272(19) 0.029(2) -0.0008(16) 0.0049(16) 0.0058(15)
C7 0.032(2) 0.042(2) 0.035(2) 0.000(2) -0.0031(18) 0.0052(18)
C8 0.039(2) 0.068(3) 0.035(3) -0.013(2) 0.012(2) -0.008(2)
C9 0.042(3) 0.079(4) 0.043(3) 0.021(3) 0.004(2) -0.007(3)

loop_
_atom_type_symbol
_atom_type_description
_atom_type_scat_dispersion_real
_atom_type_scat_dispersion_imag
_atom_type_scat_source
C C 0.0033 0.0016 'International Tables Vol C Tables 4.2.6.8 and 6.1.1.4'
H H 0.0000 0.0000 'International Tables Vol C Tables 4.2.6.8 and 6.1.1.4'
B B 0.0013 0.0007 'International Tables Vol C Tables 4.2.6.8 and 6.1.1.4'
I I -0.4742 1.8119 'International Tables Vol C Tables 4.2.6.8 and 6.1.1.4'
N N 0.0061 0.0033 'International Tables Vol C Tables 4.2.6.8 and 6.1.1.4'

loop_
_geom_angle_atom_site_label_1
_geom_angle_atom_site_label_2
_geom_angle_atom_site_label_3
_geom_angle
_geom_angle_site_symmetry_1
_geom_angle_site_symmetry_3
_geom_angle_publ_flag
B1 C1 H1 118.6 . . ?
B1 C1 B2 62.0(2) . . ?
B1 C1 B4 113.5(3) . . ?
B2 C1 H1 118.5 . . ?
B3 C1 H1 118.4 . . ?
B3 C1 B1 113.2(3) . . ?
B3 C1 B2 62.2(2) . . ?
B3 C1 B4 62.6(2) . . ?
B4 C1 H1 118.3 . . ?
B4 C1 B2 113.7(3) . . ?
B5 C1 H1 118.2 . . ?
B5 C1 B1 62.5(3) . . ?
B5 C1 B2 113.7(3) . . ?
B5 C1 B3 113.8(3) . . ?
B5 C1 B4 62.2(2) . . ?
C1 B1 I1 122.7(3) . . ?
C1 B1 B2 59.2(2) . . ?
C1 B1 B5 58.6(2) . . ?
C1 B1 B6 105.1(3) . . ?
C1 B1 B7 105.3(3) . . ?
B2 B1 I1 121.0(3) . . ?
B2 B1 B5 108.3(3) . . ?
B2 B1 B6 108.6(3) . . ?
B5 B1 I1 120.7(3) . . ?
B6 B1 I1 123.1(3) . . ?
B6 B1 B5 59.8(3) . . ?
B7 B1 I1 123.5(3) . . ?
B7 B1 B2 59.7(3) . . ?
B7 B1 B5 108.5(3) . . ?
B7 B1 B6 61.0(3) . . ?
C1 B2 I2 120.1(3) . . ?
C1 B2 B1 58.8(2) . . ?
C1 B2 B3 58.7(2) . . ?
C1 B2 B7 105.0(3) . . ?
C1 B2 B8 104.9(3) . . ?
B1 B2 I2 119.7(3) . . ?
B1 B2 B3 107.8(3) . . ?
B1 B2 B8 108.2(3) . . ?
B3 B2 I2 120.6(3) . . ?
B7 B2 I2 125.4(3) . . ?
B7 B2 B1 59.8(3) . . ?
B7 B2 B3 108.1(3) . . ?
B7 B2 B8 60.6(3) . . ?
B8 B2 I2 126.0(3) . . ?
B8 B2 B3 59.7(2) . . ?
C1 B3 I3 122.0(3) . . ?
C1 B3 B2 59.1(2) . . ?
C1 B3 B4 58.9(2) . . ?
C1 B3 B8 105.5(3) . . ?
C1 B3 B9 105.0(3) . . ?
B2 B3 I3 120.4(3) . . ?
B2 B3 B4 108.2(3) . . ?
B4 B3 I3 121.0(3) . . ?
B8 B3 I3 123.6(3) . . ?
B8 B3 B2 60.1(2) . . ?
B8 B3 B4 108.2(3) . . ?
B8 B3 B9 60.8(3) . . ?
B9 B3 I3 124.0(3) . . ?
B9 B3 B2 108.5(3) . . ?
B9 B3 B4 59.4(2) . . ?
C1 B4 I4 119.9(3) . . ?
C1 B4 B3 58.6(2) . . ?
C1 B4 B5 58.6(2) . . ?
C1 B4 B9 105.1(3) . . ?
C1 B4 B10 105.4(3) . . ?
B3 B4 I4 119.9(3) . . ?
B5 B4 I4 120.2(3) . . ?
B5 B4 B3 107.6(3) . . ?
B9 B4 I4 125.4(3) . . ?
B9 B4 B3 59.9(2) . . ?
B9 B4 B5 108.5(3) . . ?
B10 B4 I4 125.6(3) . . ?
B10 B4 B3 108.4(3) . . ?
B10 B4 B5 60.2(3) . . ?
B10 B4 B9 60.8(3) . . ?
C1 B5 I5 121.0(3) . . ?
C1 B5 B1 58.9(2) . . ?
C1 B5 B4 59.2(2) . . ?
C1 B5 B6 105.4(3) . . ?
C1 B5 B10 105.1(3) . . ?
B1 B5 I5 119.6(3) . . ?
B4 B5 I5 121.4(3) . . ?
B4 B5 B1 108.1(3) . . ?
B6 B5 I5 124.1(3) . . ?
B6 B5 B1 60.0(3) . . ?
B6 B5 B4 108.0(3) . . ?
B10 B5 I5 125.3(3) . . ?
B10 B5 B1 108.3(3) . . ?
B10 B5 B4 59.3(3) . . ?
B10 B5 B6 60.6(3) . . ?
B1 B6 H6 122.2 . . ?
B1 B6 B7 59.1(3) . . ?
B1 B6 B10 107.7(3) . . ?
B1 B6 B11 107.1(3) . . ?
B5 B6 B1 60.2(3) . . ?
B5 B6 H6 121.9 . . ?
B5 B6 B7 107.4(3) . . ?
B5 B6 B10 59.7(3) . . ?
B5 B6 B11 107.4(3) . . ?
B7 B6 H6 122.1 . . ?
B10 B6 H6 121.7 . . ?
B10 B6 B7 107.9(3) . . ?
B11 B6 H6 122.1 . . ?
B11 B6 B7 60.0(3) . . ?
B11 B6 B10 60.0(3) . . ?
B1 B7 B6 59.9(3) . . ?
B1 B7 H7 121.6 . . ?
B1 B7 B8 108.4(3) . . ?
B1 B7 B11 107.5(3) . . ?
B2 B7 B1 60.5(3) . . ?
B2 B7 B6 108.4(3) . . ?
B2 B7 H7 121.4 . . ?
B2 B7 B8 60.1(3) . . ?
B2 B7 B11 107.8(3) . . ?
B6 B7 H7 121.7 . . ?
B8 B7 B6 108.0(3) . . ?
B8 B7 H7 121.6 . . ?
B8 B7 B11 59.9(3) . . ?
B11 B7 B6 59.6(3) . . ?
B11 B7 H7 122.2 . . ?
B2 B8 B7 59.3(3) . . ?
B2 B8 H8 122.0 . . ?
B2 B8 B9 107.9(3) . . ?
B2 B8 B11 107.4(3) . . ?
B3 B8 B2 60.2(2) . . ?
B3 B8 B7 107.5(3) . . ?
B3 B8 H8 122.0 . . ?
B3 B8 B9 59.7(2) . . ?
B3 B8 B11 107.3(3) . . ?
B7 B8 H8 122.0 . . ?
B7 B8 B9 107.9(3) . . ?
B9 B8 H8 121.8 . . ?
B11 B8 B7 60.1(3) . . ?
B11 B8 H8 122.1 . . ?
B11 B8 B9 59.8(3) . . ?
B3 B9 B8 59.5(2) . . ?
B3 B9 H9 121.8 . . ?
B3 B9 B10 108.0(3) . . ?
B3 B9 B11 107.2(3) . . ?
B4 B9 B3 60.7(2) . . ?
B4 B9 B8 108.3(3) . . ?
B4 B9 H9 121.6 . . ?
B4 B9 B10 59.4(3) . . ?
B4 B9 B11 107.5(3) . . ?
B8 B9 H9 121.6 . . ?
B10 B9 B8 108.3(3) . . ?
B10 B9 H9 121.6 . . ?
B11 B9 B8 59.9(3) . . ?
B11 B9 H9 122.2 . . ?
B11 B9 B10 60.2(3) . . ?
B4 B10 B5 60.5(2) . . ?
B4 B10 B6 108.2(3) . . ?
B4 B10 B9 59.8(3) . . ?
B4 B10 H10 121.6 . . ?
B4 B10 B11 107.6(3) . . ?
B5 B10 B6 59.7(3) . . ?
B5 B10 B9 108.0(3) . . ?
B5 B10 H10 121.9 . . ?
B5 B10 B11 107.3(3) . . ?
B6 B10 H10 121.7 . . ?
B9 B10 B6 108.0(3) . . ?
B9 B10 H10 121.7 . . ?
B9 B10 B11 59.9(3) . . ?
B11 B10 B6 59.7(3) . . ?
B11 B10 H10 122.2 . . ?
B6 B11 B7 60.4(3) . . ?
B6 B11 B8 108.7(3) . . ?
B6 B11 B9 108.4(3) . . ?
B6 B11 B10 60.3(3) . . ?
B6 B11 H11 121.2 . . ?
B7 B11 H11 121.5 . . ?
B8 B11 B7 60.0(3) . . ?
B8 B11 B10 108.5(3) . . ?
B8 B11 H11 121.3 . . ?
B9 B11 B7 108.3(3) . . ?
B9 B11 B8 60.4(3) . . ?
B9 B11 B10 59.9(3) . . ?
B9 B11 H11 121.6 . . ?
B10 B11 B7 108.5(3) . . ?
B10 B11 H11 121.5 . . ?
C2 N1 C6 106.5(3) . . ?
C2 N1 C8 110.6(3) . . ?
C4 N1 C2 110.9(4) . . ?
C4 N1 C6 110.8(3) . . ?
C4 N1 C8 107.1(4) . . ?
C6 N1 C8 111.1(4) . . ?
N1 C2 H2A 108.4 . . ?
N1 C2 H2B 108.4 . . ?
H2A C2 H2B 107.5 . . ?
C3 C2 N1 115.3(4) . . ?
C3 C2 H2A 108.4 . . ?
C3 C2 H2B 108.4 . . ?
C2 C3 H3A 109.5 . . ?
C2 C3 H3B 109.5 . . ?
C2 C3 H3C 109.5 . . ?
H3A C3 H3B 109.5 . . ?
H3A C3 H3C 109.5 . . ?
H3B C3 H3C 109.5 . . ?
N1 C4 H4A 108.5 . . ?
N1 C4 H4B 108.5 . . ?
H4A C4 H4B 107.5 . . ?
C5 C4 N1 115.0(4) . . ?
C5 C4 H4A 108.5 . . ?
C5 C4 H4B 108.5 . . ?
C4 C5 H5A 109.5 . . ?
C4 C5 H5B 109.5 . . ?
C4 C5 H5C 109.5 . . ?
H5A C5 H5B 109.5 . . ?
H5A C5 H5C 109.5 . . ?
H5B C5 H5C 109.5 . . ?
N1 C6 H6A 108.4 . . ?
N1 C6 H6B 108.4 . . ?
H6A C6 H6B 107.4 . . ?
C7 C6 N1 115.7(3) . . ?
C7 C6 H6A 108.4 . . ?
C7 C6 H6B 108.4 . . ?
C6 C7 H7A 109.5 . . ?
C6 C7 H7B 109.5 . . ?
C6 C7 H7C 109.5 . . ?
H7A C7 H7B 109.5 . . ?
H7A C7 H7C 109.5 . . ?
H7B C7 H7C 109.5 . . ?
N1 C8 H8A 108.4 . . ?
N1 C8 H8B 108.4 . . ?
H8A C8 H8B 107.5 . . ?
C9 C8 N1 115.5(4) . . ?
C9 C8 H8A 108.4 . . ?
C9 C8 H8B 108.4 . . ?
C8 C9 H9A 109.5 . . ?
C8 C9 H9B 109.5 . . ?
C8 C9 H9C 109.5 . . ?
H9A C9 H9B 109.5 . . ?
H9A C9 H9C 109.5 . . ?
H9B C9 H9C 109.5 . . ?

loop_
_geom_bond_atom_site_label_1
_geom_bond_atom_site_label_2
_geom_bond_distance
_geom_bond_site_symmetry_2
_geom_bond_publ_flag
I1 B1 2.163(4) . ?
I2 B2 2.167(4) . ?
I3 B3 2.151(5) . ?
I4 B4 2.160(4) . ?
I5 B5 2.165(4) . ?
C1 H1 1.1200 . ?
C1 B1 1.721(6) . ?
C1 B2 1.727(5) . ?
C1 B3 1.720(6) . ?
C1 B4 1.726(5) . ?
C1 B5 1.716(6) . ?
B1 B2 1.776(6) . ?
B1 B5 1.783(6) . ?
B1 B6 1.778(7) . ?
B1 B7 1.763(6) . ?
B2 B3 1.780(6) . ?
B2 B7 1.762(7) . ?
B2 B8 1.777(6) . ?
B3 B4 1.789(6) . ?
B3 B8 1.770(6) . ?
B3 B9 1.774(6) . ?
B4 B5 1.779(6) . ?
B4 B9 1.765(6) . ?
B4 B10 1.758(6) . ?
B5 B6 1.775(6) . ?
B5 B10 1.774(6) . ?
B6 H6 1.1200 . ?
B6 B7 1.796(7) . ?
B6 B10 1.791(7) . ?
B6 B11 1.781(7) . ?
B7 H7 1.1200 . ?
B7 B8 1.785(7) . ?
B7 B11 1.787(7) . ?
B8 H8 1.1200 . ?
B8 B9 1.793(6) . ?
B8 B11 1.783(7) . ?
B9 H9 1.1200 . ?
B9 B10 1.782(7) . ?
B9 B11 1.781(7) . ?
B10 H10 1.1200 . ?
B10 B11 1.786(7) . ?
B11 H11 1.1200 . ?
N1 C2 1.515(6) . ?
N1 C4 1.514(6) . ?
N1 C6 1.520(5) . ?
N1 C8 1.524(6) . ?
C2 H2A 0.9900 . ?
C2 H2B 0.9900 . ?
C2 C3 1.515(6) . ?
C3 H3A 0.9800 . ?
C3 H3B 0.9800 . ?
C3 H3C 0.9800 . ?
C4 H4A 0.9900 . ?
C4 H4B 0.9900 . ?
C4 C5 1.506(8) . ?
C5 H5A 0.9800 . ?
C5 H5B 0.9800 . ?
C5 H5C 0.9800 . ?
C6 H6A 0.9900 . ?
C6 H6B 0.9900 . ?
C6 C7 1.508(6) . ?
C7 H7A 0.9800 . ?
C7 H7B 0.9800 . ?
C7 H7C 0.9800 . ?
C8 H8A 0.9900 . ?
C8 H8B 0.9900 . ?
C8 C9 1.504(8) . ?
C9 H9A 0.9800 . ?
C9 H9B 0.9800 . ?
C9 H9C 0.9800 . ?

loop_
_geom_torsion_atom_site_label_1
_geom_torsion_atom_site_label_2
_geom_torsion_atom_site_label_3
_geom_torsion_atom_site_label_4
_geom_torsion
_geom_torsion_site_symmetry_1
_geom_torsion_site_symmetry_2
_geom_torsion_site_symmetry_3
_geom_torsion_site_symmetry_4
_geom_torsion_publ_flag
I1 B1 B2 I2 -2.8(4) . . . . ?
I1 B1 B2 C1 -112.1(3) . . . . ?
I1 B1 B2 B3 -145.8(3) . . . . ?
I1 B1 B2 B7 113.2(3) . . . . ?
I1 B1 B2 B8 151.1(3) . . . . ?
I1 B1 B5 I5 1.6(4) . . . . ?
I1 B1 B5 C1 112.0(3) . . . . ?
I1 B1 B5 B4 146.2(3) . . . . ?
I1 B1 B5 B6 -113.0(3) . . . . ?
I1 B1 B5 B10 -151.0(3) . . . . ?
I1 B1 B6 B5 108.9(3) . . . . ?
I1 B1 B6 B7 -113.0(3) . . . . ?
I1 B1 B6 B10 146.4(3) . . . . ?
I1 B1 B6 B11 -150.4(3) . . . . ?
I1 B1 B7 B2 -109.2(4) . . . . ?
I1 B1 B7 B6 112.5(4) . . . . ?
I1 B1 B7 B8 -146.9(3) . . . . ?
I1 B1 B7 B11 149.8(3) . . . . ?
I2 B2 B3 I3 2.6(4) . . . . ?
I2 B2 B3 C1 -108.8(3) . . . . ?
I2 B2 B3 B4 -142.7(3) . . . . ?
I2 B2 B3 B8 116.4(3) . . . . ?
I2 B2 B3 B9 154.4(3) . . . . ?
I2 B2 B7 B1 106.8(3) . . . . ?
I2 B2 B7 B6 144.1(3) . . . . ?
I2 B2 B7 B8 -115.2(4) . . . . ?
I2 B2 B7 B11 -152.8(3) . . . . ?
I2 B2 B8 B3 -107.7(3) . . . . ?
I2 B2 B8 B7 114.4(3) . . . . ?
I2 B2 B8 B9 -145.1(3) . . . . ?
I2 B2 B8 B11 151.9(3) . . . . ?
I3 B3 B4 I4 -2.3(4) . . . . ?
I3 B3 B4 C1 -111.1(3) . . . . ?
I3 B3 B4 B5 -144.6(3) . . . . ?
I3 B3 B4 B9 113.8(3) . . . . ?
I3 B3 B4 B10 151.7(3) . . . . ?
I3 B3 B8 B2 108.6(3) . . . . ?
I3 B3 B8 B7 145.7(3) . . . . ?
I3 B3 B8 B9 -113.4(3) . . . . ?
I3 B3 B8 B11 -151.0(3) . . . . ?
I3 B3 B9 B4 -108.8(3) . . . . ?
I3 B3 B9 B8 112.8(3) . . . . ?
I3 B3 B9 B10 -146.1(3) . . . . ?
I3 B3 B9 B11 150.4(3) . . . . ?
I4 B4 B5 I5 1.1(4) . . . . ?
I4 B4 B5 C1 -108.7(3) . . . . ?
I4 B4 B5 B1 -142.8(3) . . . . ?
I4 B4 B5 B6 153.8(3) . . . . ?
I4 B4 B5 B10 116.3(3) . . . . ?
I4 B4 B9 B3 107.2(3) . . . . ?
I4 B4 B9 B8 144.3(3) . . . . ?
I4 B4 B9 B10 -114.9(4) . . . . ?
I4 B4 B9 B11 -152.5(3) . . . . ?
I4 B4 B10 B5 -107.6(4) . . . . ?
I4 B4 B10 B6 -144.8(3) . . . . ?
I4 B4 B10 B9 114.6(4) . . . . ?
I4 B4 B10 B11 152.1(3) . . . . ?
I5 B5 B6 B1 -107.3(3) . . . . ?
I5 B5 B6 B7 -144.3(3) . . . . ?
I5 B5 B6 B10 114.8(4) . . . . ?
I5 B5 B6 B11 152.6(3) . . . . ?
I5 B5 B10 B4 108.7(3) . . . . ?
I5 B5 B10 B6 -112.9(4) . . . . ?
I5 B5 B10 B9 146.4(3) . . . . ?
I5 B5 B10 B11 -150.4(3) . . . . ?
C1 B1 B2 I2 109.3(3) . . . . ?
C1 B1 B2 B3 -33.7(3) . . . . ?
C1 B1 B2 B7 -134.7(3) . . . . ?
C1 B1 B2 B8 -96.8(3) . . . . ?
C1 B1 B5 I5 -110.4(3) . . . . ?
C1 B1 B5 B4 34.2(3) . . . . ?
C1 B1 B5 B6 135.0(3) . . . . ?
C1 B1 B5 B10 97.0(3) . . . . ?
C1 B1 B6 B5 -38.7(3) . . . . ?
C1 B1 B6 B7 99.4(3) . . . . ?
C1 B1 B6 B10 -1.2(4) . . . . ?
C1 B1 B6 B11 62.0(4) . . . . ?
C1 B1 B7 B2 39.3(3) . . . . ?
C1 B1 B7 B6 -99.0(3) . . . . ?
C1 B1 B7 B8 1.6(4) . . . . ?
C1 B1 B7 B11 -61.7(4) . . . . ?
C1 B2 B3 I3 111.5(3) . . . . ?
C1 B2 B3 B4 -33.8(3) . . . . ?
C1 B2 B3 B8 -134.8(3) . . . . ?
C1 B2 B3 B9 -96.7(3) . . . . ?
C1 B2 B7 B1 -39.0(3) . . . . ?
C1 B2 B7 B6 -1.7(4) . . . . ?
C1 B2 B7 B8 98.9(3) . . . . ?
C1 B2 B7 B11 61.4(4) . . . . ?
C1 B2 B8 B3 38.9(3) . . . . ?
C1 B2 B8 B7 -99.0(3) . . . . ?
C1 B2 B8 B9 1.5(4) . . . . ?
C1 B2 B8 B11 -61.5(4) . . . . ?
C1 B3 B4 I4 108.8(3) . . . . ?
C1 B3 B4 B5 -33.5(3) . . . . ?
C1 B3 B4 B9 -135.1(3) . . . . ?
C1 B3 B4 B10 -97.1(3) . . . . ?
C1 B3 B8 B2 -39.2(3) . . . . ?
C1 B3 B8 B7 -2.1(4) . . . . ?
C1 B3 B8 B9 98.8(3) . . . . ?
C1 B3 B8 B11 61.2(4) . . . . ?
C1 B3 B9 B4 38.7(3) . . . . ?
C1 B3 B9 B8 -99.6(3) . . . . ?
C1 B3 B9 B10 1.4(4) . . . . ?
C1 B3 B9 B11 -62.1(4) . . . . ?
C1 B4 B5 I5 109.8(3) . . . . ?
C1 B4 B5 B1 -34.1(3) . . . . ?
C1 B4 B5 B6 -97.5(3) . . . . ?
C1 B4 B5 B10 -135.0(3) . . . . ?
C1 B4 B9 B3 -38.6(3) . . . . ?
C1 B4 B9 B8 -1.5(4) . . . . ?
C1 B4 B9 B10 99.4(3) . . . . ?
C1 B4 B9 B11 61.8(4) . . . . ?
C1 B4 B10 B5 38.8(3) . . . . ?
C1 B4 B10 B6 1.6(4) . . . . ?
C1 B4 B10 B9 -99.0(3) . . . . ?
C1 B4 B10 B11 -61.5(4) . . . . ?
C1 B5 B6 B1 38.9(3) . . . . ?
C1 B5 B6 B7 2.0(4) . . . . ?
C1 B5 B6 B10 -98.9(3) . . . . ?
C1 B5 B6 B11 -61.2(4) . . . . ?
C1 B5 B10 B4 -39.0(3) . . . . ?
C1 B5 B10 B6 99.4(3) . . . . ?
C1 B5 B10 B9 -1.4(4) . . . . ?
C1 B5 B10 B11 61.8(4) . . . . ?
B1 C1 B2 I2 -108.5(3) . . . . ?
B1 C1 B2 B3 141.9(3) . . . . ?
B1 C1 B2 B7 39.5(3) . . . . ?
B1 C1 B2 B8 102.5(3) . . . . ?
B1 C1 B3 I3 -145.1(3) . . . . ?
B1 C1 B3 B2 -36.4(3) . . . . ?
B1 C1 B3 B4 105.5(3) . . . . ?
B1 C1 B3 B8 3.3(4) . . . . ?
B1 C1 B3 B9 66.5(4) . . . . ?
B1 C1 B4 I4 146.2(3) . . . . ?
B1 C1 B4 B3 -105.0(3) . . . . ?
B1 C1 B4 B5 37.0(3) . . . . ?
B1 C1 B4 B9 -65.8(4) . . . . ?
B1 C1 B4 B10 -2.6(4) . . . . ?
B1 C1 B5 I5 108.1(3) . . . . ?
B1 C1 B5 B4 -141.5(3) . . . . ?
B1 C1 B5 B6 -39.4(3) . . . . ?
B1 C1 B5 B10 -102.5(3) . . . . ?
B1 B2 B3 I3 145.2(3) . . . . ?
B1 B2 B3 C1 33.7(3) . . . . ?
B1 B2 B3 B4 -0.1(4) . . . . ?
B1 B2 B3 B8 -101.0(3) . . . . ?
B1 B2 B3 B9 -63.0(4) . . . . ?
B1 B2 B7 B6 37.4(3) . . . . ?
B1 B2 B7 B8 138.0(3) . . . . ?
B1 B2 B7 B11 100.4(3) . . . . ?
B1 B2 B8 B3 100.5(3) . . . . ?
B1 B2 B8 B7 -37.5(3) . . . . ?
B1 B2 B8 B9 63.1(4) . . . . ?
B1 B2 B8 B11 0.1(4) . . . . ?
B1 B5 B6 B7 -36.9(3) . . . . ?
B1 B5 B6 B10 -137.8(3) . . . . ?
B1 B5 B6 B11 -100.1(4) . . . . ?
B1 B5 B10 B4 -100.6(3) . . . . ?
B1 B5 B10 B6 37.7(3) . . . . ?
B1 B5 B10 B9 -63.0(4) . . . . ?
B1 B5 B10 B11 0.2(4) . . . . ?
B1 B6 B7 B2 -37.6(3) . . . . ?
B1 B6 B7 B8 -101.2(3) . . . . ?
B1 B6 B7 B11 -137.9(3) . . . . ?
B1 B6 B10 B4 -0.2(4) . . . . ?
B1 B6 B10 B5 -37.7(3) . . . . ?
B1 B6 B10 B9 63.0(4) . . . . ?
B1 B6 B10 B11 99.9(4) . . . . ?
B1 B6 B11 B7 37.0(3) . . . . ?
B1 B6 B11 B8 0.1(4) . . . . ?
B1 B6 B11 B9 -64.0(4) . . . . ?
B1 B6 B11 B10 -101.0(3) . . . . ?
B1 B7 B8 B2 37.9(3) . . . . ?
B1 B7 B8 B3 0.3(4) . . . . ?
B1 B7 B8 B9 -62.7(4) . . . . ?
B1 B7 B8 B11 -100.0(4) . . . . ?
B1 B7 B11 B6 -37.5(3) . . . . ?
B1 B7 B11 B8 101.5(3) . . . . ?
B1 B7 B11 B9 63.8(4) . . . . ?
B1 B7 B11 B10 0.3(5) . . . . ?
B2 C1 B1 I1 109.2(3) . . . . ?
B2 C1 B1 B5 -142.2(3) . . . . ?
B2 C1 B1 B6 -103.0(3) . . . . ?
B2 C1 B1 B7 -39.6(3) . . . . ?
B2 C1 B3 I3 -108.7(3) . . . . ?
B2 C1 B3 B4 141.9(3) . . . . ?
B2 C1 B3 B8 39.7(3) . . . . ?
B2 C1 B3 B9 102.9(3) . . . . ?
B2 C1 B4 I4 -145.4(3) . . . . ?
B2 C1 B4 B3 -36.6(3) . . . . ?
B2 C1 B4 B5 105.4(3) . . . . ?
B2 C1 B4 B9 2.6(4) . . . . ?
B2 C1 B4 B10 65.8(4) . . . . ?
B2 C1 B5 I5 144.3(3) . . . . ?
B2 C1 B5 B1 36.2(3) . . . . ?
B2 C1 B5 B4 -105.4(3) . . . . ?
B2 C1 B5 B6 -3.2(4) . . . . ?
B2 C1 B5 B10 -66.3(4) . . . . ?
B2 B1 B5 I5 -144.1(3) . . . . ?
B2 B1 B5 C1 -33.6(3) . . . . ?
B2 B1 B5 B4 0.6(4) . . . . ?
B2 B1 B5 B6 101.4(3) . . . . ?
B2 B1 B5 B10 63.3(4) . . . . ?
B2 B1 B6 B5 -100.7(3) . . . . ?
B2 B1 B6 B7 37.3(3) . . . . ?
B2 B1 B6 B10 -63.3(4) . . . . ?
B2 B1 B6 B11 -0.1(4) . . . . ?
B2 B1 B7 B6 -138.3(3) . . . . ?
B2 B1 B7 B8 -37.7(3) . . . . ?
B2 B1 B7 B11 -101.0(3) . . . . ?
B2 B3 B4 I4 142.7(3) . . . . ?
B2 B3 B4 C1 33.9(3) . . . . ?
B2 B3 B4 B5 0.4(4) . . . . ?
B2 B3 B4 B9 -101.2(3) . . . . ?
B2 B3 B4 B10 -63.2(4) . . . . ?
B2 B3 B8 B7 37.2(3) . . . . ?
B2 B3 B8 B9 138.0(3) . . . . ?
B2 B3 B8 B11 100.5(3) . . . . ?
B2 B3 B9 B4 100.6(3) . . . . ?
B2 B3 B9 B8 -37.7(3) . . . . ?
B2 B3 B9 B10 63.3(4) . . . . ?
B2 B3 B9 B11 -0.2(4) . . . . ?
B2 B7 B8 B3 -37.6(3) . . . . ?
B2 B7 B8 B9 -100.6(3) . . . . ?
B2 B7 B8 B11 -137.9(3) . . . . ?
B2 B7 B11 B6 -101.3(3) . . . . ?
B2 B7 B11 B8 37.7(3) . . . . ?
B2 B7 B11 B9 0.0(4) . . . . ?
B2 B7 B11 B10 -63.5(4) . . . . ?
B2 B8 B9 B3 37.6(3) . . . . ?
B2 B8 B9 B4 0.0(4) . . . . ?
B2 B8 B9 B10 -63.0(4) . . . . ?
B2 B8 B9 B11 -100.1(4) . . . . ?
B2 B8 B11 B6 -0.1(4) . . . . ?
B2 B8 B11 B7 -37.2(3) . . . . ?
B2 B8 B11 B9 100.9(3) . . . . ?
B2 B8 B11 B10 63.9(4) . . . . ?
B3 C1 B1 I1 145.7(3) . . . . ?
B3 C1 B1 B2 36.5(3) . . . . ?
B3 C1 B1 B5 -105.8(3) . . . . ?
B3 C1 B1 B6 -66.5(4) . . . . ?
B3 C1 B1 B7 -3.1(4) . . . . ?
B3 C1 B2 I2 109.6(3) . . . . ?
B3 C1 B2 B1 -141.9(3) . . . . ?
B3 C1 B2 B7 -102.4(3) . . . . ?
B3 C1 B2 B8 -39.4(3) . . . . ?
B3 C1 B4 I4 -108.8(3) . . . . ?
B3 C1 B4 B5 142.0(3) . . . . ?
B3 C1 B4 B9 39.2(3) . . . . ?
B3 C1 B4 B10 102.4(3) . . . . ?
B3 C1 B5 I5 -147.1(3) . . . . ?
B3 C1 B5 B1 104.9(3) . . . . ?
B3 C1 B5 B4 -36.7(3) . . . . ?
B3 C1 B5 B6 65.4(4) . . . . ?
B3 C1 B5 B10 2.4(4) . . . . ?
B3 B2 B7 B1 -100.5(3) . . . . ?
B3 B2 B7 B6 -63.1(4) . . . . ?
B3 B2 B7 B8 37.5(3) . . . . ?
B3 B2 B7 B11 -0.1(4) . . . . ?
B3 B2 B8 B7 -137.9(3) . . . . ?
B3 B2 B8 B9 -37.4(3) . . . . ?
B3 B2 B8 B11 -100.4(3) . . . . ?
B3 B4 B5 I5 143.3(3) . . . . ?
B3 B4 B5 C1 33.4(3) . . . . ?
B3 B4 B5 B1 -0.6(4) . . . . ?
B3 B4 B5 B6 -64.0(4) . . . . ?
B3 B4 B5 B10 -101.5(3) . . . . ?
B3 B4 B9 B8 37.1(3) . . . . ?
B3 B4 B9 B10 138.0(3) . . . . ?
B3 B4 B9 B11 100.3(3) . . . . ?
B3 B4 B10 B5 100.2(3) . . . . ?
B3 B4 B10 B6 63.0(4) . . . . ?
B3 B4 B10 B9 -37.6(3) . . . . ?
B3 B4 B10 B11 -0.1(4) . . . . ?
B3 B8 B9 B4 -37.6(3) . . . . ?
B3 B8 B9 B10 -100.6(3) . . . . ?
B3 B8 B9 B11 -137.7(3) . . . . ?
B3 B8 B11 B6 -63.5(4) . . . . ?
B3 B8 B11 B7 -100.6(3) . . . . ?
B3 B8 B11 B9 37.5(3) . . . . ?
B3 B8 B11 B10 0.5(4) . . . . ?
B3 B9 B10 B4 37.9(3) . . . . ?
B3 B9 B10 B5 0.0(4) . . . . ?
B3 B9 B10 B6 -63.2(4) . . . . ?
B3 B9 B10 B11 -99.9(3) . . . . ?
B3 B9 B11 B6 64.2(4) . . . . ?
B3 B9 B11 B7 0.1(4) . . . . ?
B3 B9 B11 B8 -37.4(3) . . . . ?
B3 B9 B11 B10 101.3(3) . . . . ?
B4 C1 B1 I1 -145.4(3) . . . . ?
B4 C1 B1 B2 105.4(3) . . . . ?
B4 C1 B1 B5 -36.9(3) . . . . ?
B4 C1 B1 B6 2.4(4) . . . . ?
B4 C1 B1 B7 65.8(4) . . . . ?
B4 C1 B2 I2 146.4(3) . . . . ?
B4 C1 B2 B1 -105.1(3) . . . . ?
B4 C1 B2 B3 36.8(3) . . . . ?
B4 C1 B2 B7 -65.6(4) . . . . ?
B4 C1 B2 B8 -2.6(4) . . . . ?
B4 C1 B3 I3 109.4(3) . . . . ?
B4 C1 B3 B2 -141.9(3) . . . . ?
B4 C1 B3 B8 -102.2(3) . . . . ?
B4 C1 B3 B9 -38.9(3) . . . . ?
B4 C1 B5 I5 -110.4(3) . . . . ?
B4 C1 B5 B1 141.5(3) . . . . ?
B4 C1 B5 B6 102.1(3) . . . . ?
B4 C1 B5 B10 39.1(3) . . . . ?
B4 B3 B8 B2 -101.0(3) . . . . ?
B4 B3 B8 B7 -63.8(4) . . . . ?
B4 B3 B8 B9 37.0(3) . . . . ?
B4 B3 B8 B11 -0.5(4) . . . . ?
B4 B3 B9 B8 -138.4(3) . . . . ?
B4 B3 B9 B10 -37.3(3) . . . . ?
B4 B3 B9 B11 -100.8(3) . . . . ?
B4 B5 B6 B1 100.9(3) . . . . ?
B4 B5 B6 B7 63.9(4) . . . . ?
B4 B5 B6 B10 -36.9(3) . . . . ?
B4 B5 B6 B11 0.8(4) . . . . ?
B4 B5 B10 B6 138.4(3) . . . . ?
B4 B5 B10 B9 37.6(3) . . . . ?
B4 B5 B10 B11 100.8(4) . . . . ?
B4 B9 B10 B5 -37.9(3) . . . . ?
B4 B9 B10 B6 -101.1(3) . . . . ?
B4 B9 B10 B11 -137.8(3) . . . . ?
B4 B9 B11 B6 0.2(4) . . . . ?
B4 B9 B11 B7 -63.9(4) . . . . ?
B4 B9 B11 B8 -101.4(3) . . . . ?
B4 B9 B11 B10 37.3(3) . . . . ?
B4 B10 B11 B6 101.2(4) . . . . ?
B4 B10 B11 B7 63.4(4) . . . . ?
B4 B10 B11 B8 -0.2(4) . . . . ?
B4 B10 B11 B9 -37.5(3) . . . . ?
B5 C1 B1 I1 -108.5(3) . . . . ?
B5 C1 B1 B2 142.2(3) . . . . ?
B5 C1 B1 B6 39.3(3) . . . . ?
B5 C1 B1 B7 102.7(3) . . . . ?
B5 C1 B2 I2 -144.9(3) . . . . ?
B5 C1 B2 B1 -36.4(3) . . . . ?
B5 C1 B2 B3 105.5(3) . . . . ?
B5 C1 B2 B7 3.1(4) . . . . ?
B5 C1 B2 B8 66.1(4) . . . . ?
B5 C1 B3 I3 145.9(3) . . . . ?
B5 C1 B3 B2 -105.3(3) . . . . ?
B5 C1 B3 B4 36.6(3) . . . . ?
B5 C1 B3 B8 -65.6(4) . . . . ?
B5 C1 B3 B9 -2.4(4) . . . . ?
B5 C1 B4 I4 109.2(3) . . . . ?
B5 C1 B4 B3 -142.0(3) . . . . ?
B5 C1 B4 B9 -102.8(3) . . . . ?
B5 C1 B4 B10 -39.5(3) . . . . ?
B5 B1 B2 I2 142.7(3) . . . . ?
B5 B1 B2 C1 33.4(3) . . . . ?
B5 B1 B2 B3 -0.3(4) . . . . ?
B5 B1 B2 B7 -101.3(3) . . . . ?
B5 B1 B2 B8 -63.4(4) . . . . ?
B5 B1 B6 B7 138.1(3) . . . . ?
B5 B1 B6 B10 37.5(3) . . . . ?
B5 B1 B6 B11 100.7(4) . . . . ?
B5 B1 B7 B2 100.8(3) . . . . ?
B5 B1 B7 B6 -37.5(3) . . . . ?
B5 B1 B7 B8 63.1(4) . . . . ?
B5 B1 B7 B11 -0.2(4) . . . . ?
B5 B4 B9 B3 -100.0(3) . . . . ?
B5 B4 B9 B8 -62.9(4) . . . . ?
B5 B4 B9 B10 38.0(3) . . . . ?
B5 B4 B9 B11 0.3(4) . . . . ?
B5 B4 B10 B6 -37.2(3) . . . . ?
B5 B4 B10 B9 -137.8(3) . . . . ?
B5 B4 B10 B11 -100.3(4) . . . . ?
B5 B6 B7 B1 37.4(3) . . . . ?
B5 B6 B7 B2 -0.2(4) . . . . ?
B5 B6 B7 B8 -63.8(4) . . . . ?
B5 B6 B7 B11 -100.5(4) . . . . ?
B5 B6 B10 B4 37.5(3) . . . . ?
B5 B6 B10 B9 100.7(3) . . . . ?
B5 B6 B10 B11 137.6(3) . . . . ?
B5 B6 B11 B7 100.4(4) . . . . ?
B5 B6 B11 B8 63.5(4) . . . . ?
B5 B6 B11 B9 -0.6(5) . . . . ?
B5 B6 B11 B10 -37.6(3) . . . . ?
B5 B10 B11 B6 37.6(3) . . . . ?
B5 B10 B11 B7 -0.3(4) . . . . ?
B5 B10 B11 B8 -63.9(4) . . . . ?
B5 B10 B11 B9 -101.2(3) . . . . ?
B6 B1 B2 I2 -153.9(3) . . . . ?
B6 B1 B2 C1 96.8(3) . . . . ?
B6 B1 B2 B3 63.1(4) . . . . ?
B6 B1 B2 B7 -37.9(3) . . . . ?
B6 B1 B2 B8 0.0(4) . . . . ?
B6 B1 B5 I5 114.6(3) . . . . ?
B6 B1 B5 C1 -135.0(3) . . . . ?
B6 B1 B5 B4 -100.8(3) . . . . ?
B6 B1 B5 B10 -38.0(3) . . . . ?
B6 B1 B7 B2 138.3(3) . . . . ?
B6 B1 B7 B8 100.6(4) . . . . ?
B6 B1 B7 B11 37.3(3) . . . . ?
B6 B5 B10 B4 -138.4(3) . . . . ?
B6 B5 B10 B9 -100.7(4) . . . . ?
B6 B5 B10 B11 -37.6(3) . . . . ?
B6 B7 B8 B2 101.3(3) . . . . ?
B6 B7 B8 B3 63.7(4) . . . . ?
B6 B7 B8 B9 0.7(4) . . . . ?
B6 B7 B8 B11 -36.6(3) . . . . ?
B6 B7 B11 B8 139.0(3) . . . . ?
B6 B7 B11 B9 101.3(4) . . . . ?
B6 B7 B11 B10 37.8(3) . . . . ?
B6 B10 B11 B7 -37.9(3) . . . . ?
B6 B10 B11 B8 -101.5(4) . . . . ?
B6 B10 B11 B9 -138.7(3) . . . . ?
B7 B1 B2 I2 -116.1(3) . . . . ?
B7 B1 B2 C1 134.7(3) . . . . ?
B7 B1 B2 B3 101.0(3) . . . . ?
B7 B1 B2 B8 37.9(3) . . . . ?
B7 B1 B5 I5 152.6(3) . . . . ?
B7 B1 B5 C1 -96.9(3) . . . . ?
B7 B1 B5 B4 -62.8(4) . . . . ?
B7 B1 B5 B6 38.0(3) . . . . ?
B7 B1 B5 B10 0.0(4) . . . . ?
B7 B1 B6 B5 -138.1(3) . . . . ?
B7 B1 B6 B10 -100.6(4) . . . . ?
B7 B1 B6 B11 -37.4(3) . . . . ?
B7 B2 B3 I3 -151.6(3) . . . . ?
B7 B2 B3 C1 96.9(3) . . . . ?
B7 B2 B3 B4 63.1(4) . . . . ?
B7 B2 B3 B8 -37.9(3) . . . . ?
B7 B2 B3 B9 0.1(4) . . . . ?
B7 B2 B8 B3 137.9(3) . . . . ?
B7 B2 B8 B9 100.6(4) . . . . ?
B7 B2 B8 B11 37.6(3) . . . . ?
B7 B6 B10 B4 -62.6(4) . . . . ?
B7 B6 B10 B5 -100.1(3) . . . . ?
B7 B6 B10 B9 0.6(4) . . . . ?
B7 B6 B10 B11 37.5(3) . . . . ?
B7 B6 B11 B8 -36.9(3) . . . . ?
B7 B6 B11 B9 -101.0(4) . . . . ?
B7 B6 B11 B10 -138.0(3) . . . . ?
B7 B8 B9 B3 100.2(3) . . . . ?
B7 B8 B9 B4 62.6(4) . . . . ?
B7 B8 B9 B10 -0.4(4) . . . . ?
B7 B8 B9 B11 -37.5(3) . . . . ?
B7 B8 B11 B6 37.1(3) . . . . ?
B7 B8 B11 B9 138.1(3) . . . . ?
B7 B8 B11 B10 101.1(4) . . . . ?
B8 B2 B3 I3 -113.8(3) . . . . ?
B8 B2 B3 C1 134.8(3) . . . . ?
B8 B2 B3 B4 100.9(3) . . . . ?
B8 B2 B3 B9 38.0(3) . . . . ?
B8 B2 B7 B1 -138.0(3) . . . . ?
B8 B2 B7 B6 -100.6(4) . . . . ?
B8 B2 B7 B11 -37.6(3) . . . . ?
B8 B3 B4 I4 -153.7(3) . . . . ?
B8 B3 B4 C1 97.5(3) . . . . ?
B8 B3 B4 B5 64.0(4) . . . . ?
B8 B3 B4 B9 -37.6(3) . . . . ?
B8 B3 B4 B10 0.4(4) . . . . ?
B8 B3 B9 B4 138.4(3) . . . . ?
B8 B3 B9 B10 101.0(4) . . . . ?
B8 B3 B9 B11 37.5(3) . . . . ?
B8 B7 B11 B6 -139.0(3) . . . . ?
B8 B7 B11 B9 -37.7(3) . . . . ?
B8 B7 B11 B10 -101.2(4) . . . . ?
B8 B9 B10 B4 100.9(3) . . . . ?
B8 B9 B10 B5 63.0(4) . . . . ?
B8 B9 B10 B6 -0.2(4) . . . . ?
B8 B9 B10 B11 -37.0(3) . . . . ?
B8 B9 B11 B6 101.5(4) . . . . ?
B8 B9 B11 B7 37.5(3) . . . . ?
B8 B9 B11 B10 138.7(3) . . . . ?
B9 B3 B4 I4 -116.1(3) . . . . ?
B9 B3 B4 C1 135.1(3) . . . . ?
B9 B3 B4 B5 101.6(3) . . . . ?
B9 B3 B4 B10 38.0(3) . . . . ?
B9 B3 B8 B2 -138.0(3) . . . . ?
B9 B3 B8 B7 -100.8(4) . . . . ?
B9 B3 B8 B11 -37.5(3) . . . . ?
B9 B4 B5 I5 -153.4(3) . . . . ?
B9 B4 B5 C1 96.8(3) . . . . ?
B9 B4 B5 B1 62.7(4) . . . . ?
B9 B4 B5 B6 -0.7(4) . . . . ?
B9 B4 B5 B10 -38.2(3) . . . . ?
B9 B4 B10 B5 137.8(3) . . . . ?
B9 B4 B10 B6 100.6(4) . . . . ?
B9 B4 B10 B11 37.5(3) . . . . ?
B9 B8 B11 B6 -101.0(4) . . . . ?
B9 B8 B11 B7 -138.1(3) . . . . ?
B9 B8 B11 B10 -37.0(3) . . . . ?
B9 B10 B11 B6 138.7(3) . . . . ?
B9 B10 B11 B7 100.9(4) . . . . ?
B9 B10 B11 B8 37.2(3) . . . . ?
B10 B4 B5 I5 -115.2(3) . . . . ?
B10 B4 B5 C1 135.0(3) . . . . ?
B10 B4 B5 B1 100.9(3) . . . . ?
B10 B4 B5 B6 37.5(3) . . . . ?
B10 B4 B9 B3 -138.0(3) . . . . ?
B10 B4 B9 B8 -100.9(4) . . . . ?
B10 B4 B9 B11 -37.6(3) . . . . ?
B10 B5 B6 B1 137.8(3) . . . . ?
B10 B5 B6 B7 100.9(4) . . . . ?
B10 B5 B6 B11 37.7(3) . . . . ?
B10 B6 B7 B1 100.4(3) . . . . ?
B10 B6 B7 B2 62.8(4) . . . . ?
B10 B6 B7 B8 -0.8(4) . . . . ?
B10 B6 B7 B11 -37.5(3) . . . . ?
B10 B6 B11 B7 138.0(3) . . . . ?
B10 B6 B11 B8 101.1(4) . . . . ?
B10 B6 B11 B9 37.0(3) . . . . ?
B10 B9 B11 B6 -37.1(3) . . . . ?
B10 B9 B11 B7 -101.2(4) . . . . ?
B10 B9 B11 B8 -138.7(3) . . . . ?
B11 B6 B7 B1 137.9(3) . . . . ?
B11 B6 B7 B2 100.3(3) . . . . ?
B11 B6 B7 B8 36.7(3) . . . . ?
B11 B6 B10 B4 -100.1(4) . . . . ?
B11 B6 B10 B5 -137.6(3) . . . . ?
B11 B6 B10 B9 -36.9(3) . . . . ?
B11 B7 B8 B2 137.9(3) . . . . ?
B11 B7 B8 B3 100.3(3) . . . . ?
B11 B7 B8 B9 37.3(3) . . . . ?
B11 B8 B9 B3 137.7(3) . . . . ?
B11 B8 B9 B4 100.1(4) . . . . ?
B11 B8 B9 B10 37.1(3) . . . . ?
B11 B9 B10 B4 137.8(3) . . . . ?
B11 B9 B10 B5 99.9(4) . . . . ?
B11 B9 B10 B6 36.8(3) . . . . ?
C2 N1 C4 C5 -59.0(5) . . . . ?
C2 N1 C6 C7 175.4(4) . . . . ?
C2 N1 C8 C9 56.7(5) . . . . ?
C4 N1 C2 C3 -55.7(5) . . . . ?
C4 N1 C6 C7 54.7(5) . . . . ?
C4 N1 C8 C9 177.6(4) . . . . ?
C6 N1 C2 C3 -176.4(4) . . . . ?
C6 N1 C4 C5 59.1(5) . . . . ?
C6 N1 C8 C9 -61.3(5) . . . . ?
C8 N1 C2 C3 62.8(5) . . . . ?
C8 N1 C4 C5 -179.6(4) . . . . ?
C8 N1 C6 C7 -64.1(5) . . . . ?
